data_1001273
loop_
_publ_author_name
'Michel, C'
'Hervieu, M'
'Tilley, R J D'
'Raveau, B'

_publ_section_title
;
Ba~.15~ W O~3~: A Bronze with an Original Pentagonal Tunnel Structure
;
_journal_coden_ASTM JSSCBI
_journal_name_full 'Journal of Solid State Chemistry'
_journal_page_first 281
_journal_page_last 291
_journal_paper_doi 10.1016/0022-4596(84)90011-2
_journal_volume 52
_journal_year 1984
_chemical_formula_structural 'Ba.15 W O3'
_chemical_formula_sum 'Ba0.15 O3 W'
_chemical_name_systematic 'Barium tungsten oxide (0.15/1/3)'
_space_group_IT_number 51
_symmetry_cell_setting orthorhombic
_symmetry_Int_Tables_number 51
_symmetry_space_group_name_Hall '-P 2 2b'
_symmetry_space_group_name_H-M 'P b m m'
_cell_angle_alpha 90
_cell_angle_beta 90
_cell_angle_gamma 90
_cell_formula_units_Z 6
_cell_length_a 8.859(3)
_cell_length_b 10.039(8)
_cell_length_c 3.808(2)
_cell_volume 338.7
_exptl_crystal_density_meas 7.3
_refine_ls_R_factor_all 0.43
_cod_original_formula_sum 'Ba.15 O3 W'
_cod_database_code 1001273

loop_
_symmetry_equiv_pos_as_xyz
x,y,z
-x,-y,z
x,1/2-y,z
-x,1/2+y,z
-x,-y,-z
x,y,-z
-x,1/2+y,-z
x,1/2-y,-z

loop_
_atom_site_label
_atom_site_type_symbol
_atom_site_symmetry_multiplicity
_atom_site_Wyckoff_symbol
_atom_site_fract_x
_atom_site_fract_y
_atom_site_fract_z
_atom_site_occupancy
_atom_site_attached_hydrogens
_atom_site_calc_flag
Ba1 Ba0 2 f 0.920(1) 0.25 0.5 0.45 0 d
W1 W0 2 e 0.5695(6) 0.25 0. 1. 0 d
W2 W0 4 i 0.2054(4) 0.4393(4) 0. 1. 0 d
O1 O0 2 f 0.567(6) 0.25 0.5 1. 0 d
O2 O0 4 j 0.198(5) 0.408(5) 0.5 1. 0 d
O3 O0 2 e 0.171(6) 0.25 0. 1. 0 d
O4 O0 2 a 0. 0. 0. 1. 0 d
O5 O0 4 i 0.432(4) 0.106(3) 0. 1. 0 d
O6 O0 4 i 0.722(4) 0.123(3) 0. 1. 0 d

loop_
_atom_type_symbol
_atom_type_oxidation_number
Ba0 0.000
W0 0.000
O0 0.000
